data_7041016
loop_
_publ_author_name
'Jornet-Moll\'a, Ver\'onica'
'Duan, Yan'
'Gim\'enez-Saiz, Carlos'
'Waerenborgh, Jo\~ao C'
'Romero, Francisco M.'

_publ_section_title
;
 Hydrogen-bonded networks of [Fe(bpp)2](2+) spin crossover complexes and
 dicarboxylate anions: structural and photomagnetic properties.
;
_journal_issue 44
_journal_name_full 'Dalton transactions (Cambridge, England : 2003)'
_journal_page_first 17918
_journal_page_last 17928
_journal_paper_doi 10.1039/c6dt02934e
_journal_volume 45
_journal_year 2016
_chemical_formula_moiety 'C22 H18 Fe N10, C8 H4 O4, 5(H2 O)'
_chemical_formula_sum 'C30 H32 Fe N10 O9'
_chemical_formula_weight 732.51
_chemical_name_systematic
;
 ?
;
_chemical_properties_physical ', Efflorescent'
_space_group_IT_number 2
_symmetry_cell_setting triclinic
_symmetry_space_group_name_Hall '-P 1'
_symmetry_space_group_name_H-M 'P -1'
_atom_sites_solution_hydrogens geom
_atom_sites_solution_primary direct
_atom_sites_solution_secondary difmap
_audit_creation_method SHELXL-97
_audit_update_record
;
2016-07-06 deposited with the CCDC.
2016-10-19 downloaded from the CCDC.
;
_cell_angle_alpha 90.532(4)
_cell_angle_beta 93.150(4)
_cell_angle_gamma 89.370(4)
_cell_formula_units_Z 2
_cell_length_a 8.1799(4)
_cell_length_b 8.0776(4)
_cell_length_c 25.9260(12)
_cell_measurement_reflns_used 3434
_cell_measurement_temperature 120.00(10)
_cell_measurement_theta_max 21.9420
_cell_measurement_theta_min 3.4470
_cell_volume 1710.28(14)
_computing_cell_refinement
;
CrysAlisPro, Agilent Technologies,
Version 1.171.36.28 (release 01-02-2013 CrysAlis171 .NET)
(compiled Feb  1 2013,16:14:44)
;
_computing_data_collection
;
CrysAlisPro, Agilent Technologies,
Version 1.171.36.28 (release 01-02-2013 CrysAlis171 .NET)
(compiled Feb  1 2013,16:14:44)
;
_computing_data_reduction
;
CrysAlisPro, Agilent Technologies,
Version 1.171.36.28 (release 01-02-2013 CrysAlis171 .NET)
(compiled Feb  1 2013,16:14:44)
;
_computing_structure_refinement 'SHELXL-97 (Sheldrick, 1997)'
_computing_structure_solution 'SIR97 (Altomare et al., 1997)'
_diffrn_ambient_temperature 120.00(10)
_diffrn_detector_area_resol_mean 16.0267
_diffrn_measured_fraction_theta_full 0.982
_diffrn_measured_fraction_theta_max 0.856
_diffrn_measurement_details
;
  1 omega  -95.00  -35.00   0.7500   12.5000
omega____ theta____ kappa____ phi______ frames
    -      -19.4777 -178.0000  -90.0000 80

  2 omega  -96.00  -34.50   0.7500   12.5000
omega____ theta____ kappa____ phi______ frames
    -      -19.4777  178.0000 -120.0000 82

  3 omega  -96.00  -34.50   0.7500   12.5000
omega____ theta____ kappa____ phi______ frames
    -      -19.4777  178.0000 -180.0000 82

  4 omega  -48.00   42.00   0.7500   12.5000
omega____ theta____ kappa____ phi______ frames
    -       20.8840  -57.0000 -180.0000 120

  5 omega  -52.00   65.00   0.7500   12.5000
omega____ theta____ kappa____ phi______ frames
    -       20.8840  -19.0000 -120.0000 156

  6 omega  -95.00  -35.00   0.7500   12.5000
omega____ theta____ kappa____ phi______ frames
    -      -19.4777 -178.0000    0.0000 80

  7 omega  -90.00  -48.75   0.7500   12.5000
omega____ theta____ kappa____ phi______ frames
    -      -19.4777  -77.0000   60.0000 55

  8 omega  -90.00   10.50   0.7500   12.5000
omega____ theta____ kappa____ phi______ frames
    -      -19.4777  -77.0000  -90.0000 134

;
_diffrn_measurement_device_type 'SuperNova, Single source at offset, Sapphire3'
_diffrn_measurement_method '\w scans'
_diffrn_orient_matrix_UB_11 -0.0741551000
_diffrn_orient_matrix_UB_12 0.0405351000
_diffrn_orient_matrix_UB_13 -0.0082008000
_diffrn_orient_matrix_UB_21 -0.0238323000
_diffrn_orient_matrix_UB_22 -0.0709687000
_diffrn_orient_matrix_UB_23 -0.0147525000
_diffrn_orient_matrix_UB_31 -0.0384142000
_diffrn_orient_matrix_UB_32 -0.0321353000
_diffrn_orient_matrix_UB_33 0.0215852000
_diffrn_radiation_monochromator mirror
_diffrn_radiation_source 'SuperNova (Mo) X-ray Source'
_diffrn_radiation_type 'Mo K\a'
_diffrn_radiation_wavelength 0.71073
_diffrn_reflns_av_R_equivalents 0.0866
_diffrn_reflns_av_sigmaI/netI 0.1489
_diffrn_reflns_limit_h_max 11
_diffrn_reflns_limit_h_min -11
_diffrn_reflns_limit_k_max 11
_diffrn_reflns_limit_k_min -11
_diffrn_reflns_limit_l_max 35
_diffrn_reflns_limit_l_min -36
_diffrn_reflns_number 22391
_diffrn_reflns_theta_full 25.00
_diffrn_reflns_theta_max 30.01
_diffrn_reflns_theta_min 3.34
_exptl_absorpt_coefficient_mu 0.508
_exptl_absorpt_correction_T_max 0.987
_exptl_absorpt_correction_T_min 0.951
_exptl_absorpt_correction_type analytical
_exptl_absorpt_process_details
;
CrysAlisPro, Agilent Technologies,
Version 1.171.36.28 (release 01-02-2013 CrysAlis171 .NET)
(compiled Feb  1 2013,16:14:44)
Analytical numeric absorption correction using a multifaceted crystal
            model based on expressions derived by R.C. Clark & J.S. Reid.
(Clark, R. C. & Reid, J. S. (1995). Acta Cryst. A51, 887-897)
;
_exptl_crystal_colour red
_exptl_crystal_density_diffrn 1.422
_exptl_crystal_density_method 'not measured'
_exptl_crystal_description plate
_exptl_crystal_F_000 760
_exptl_crystal_preparation ', Magnetic properties'
_exptl_crystal_recrystallization_method 'Re-crystallisation from solvent: Methanol/water'
_exptl_crystal_size_max 0.1197
_exptl_crystal_size_mid 0.0807
_exptl_crystal_size_min 0.0256
_refine_diff_density_max 2.084
_refine_diff_density_min -0.721
_refine_diff_density_rms 0.156
_refine_ls_extinction_method none
_refine_ls_goodness_of_fit_ref 1.086
_refine_ls_hydrogen_treatment mixed
_refine_ls_matrix_type full
_refine_ls_number_parameters 533
_refine_ls_number_reflns 8562
_refine_ls_number_restraints 161
_refine_ls_restrained_S_all 1.088
_refine_ls_R_factor_all 0.1966
_refine_ls_R_factor_gt 0.1275
_refine_ls_shift/su_max 0.000
_refine_ls_shift/su_mean 0.000
_refine_ls_structure_factor_coef Fsqd
_refine_ls_weighting_details 'calc w=1/[\s^2^(Fo^2^)+(0.1281P)^2^+12.1176P] where P=(Fo^2^+2Fc^2^)/3'
_refine_ls_weighting_scheme calc
_refine_ls_wR_factor_gt 0.3066
_refine_ls_wR_factor_ref 0.3580
_reflns_number_gt 4987
_reflns_number_total 8562
_reflns_threshold_expression >2sigma(I)
_cod_data_source_file c6dt02934e2.cif
_cod_data_source_block 2-5H2O
_cod_depositor_comments 'Adding full bibliography for 7041014--7041016.cif.'
_cod_database_code 7041016

loop_
_symmetry_equiv_pos_as_xyz
'x, y, z'
'-x, -y, -z'

loop_
_atom_site_label
_atom_site_type_symbol
_atom_site_fract_x
_atom_site_fract_y
_atom_site_fract_z
_atom_site_U_iso_or_equiv
_atom_site_adp_type
_atom_site_occupancy
_atom_site_symmetry_multiplicity
_atom_site_calc_flag
_atom_site_refinement_flags
_atom_site_disorder_assembly
_atom_site_disorder_group
Fe1 Fe 0.01094(11) 0.05617(12) -0.24766(4) 0.0203(3) Uani 1 1 d . . .
N1 N -0.3392(7) 0.2050(7) -0.2472(3) 0.0302(14) Uani 1 1 d D . .
H1N H -0.353(10) 0.206(10) -0.2816(9) 0.036 Uiso 1 1 d D . .
N2 N -0.1969(7) 0.1489(7) -0.2247(2) 0.0251(12) Uani 1 1 d . . .
N3 N 0.0487(8) 0.0530(8) -0.1739(2) 0.0334(14) Uani 1 1 d . . .
N4 N 0.2334(6) -0.0359(7) -0.2414(2) 0.0248(12) Uani 1 1 d . . .
N5 N 0.3488(7) -0.0869(8) -0.2739(3) 0.0353(15) Uani 1 1 d D . .
H5N H 0.334(11) -0.069(11) -0.3080(11) 0.042 Uiso 1 1 d D . .
N6 N 0.1636(8) 0.4056(8) -0.2417(4) 0.048(2) Uani 1 1 d D . .
H6N H 0.160(13) 0.418(13) -0.2077(10) 0.058 Uiso 1 1 d D . .
N7 N 0.0931(6) 0.2758(7) -0.2657(3) 0.0285(13) Uani 1 1 d . . .
N8 N -0.0264(8) 0.0523(8) -0.3212(2) 0.0307(14) Uani 1 1 d . . .
N9 N -0.0850(7) -0.1638(7) -0.2574(2) 0.0233(12) Uani 1 1 d . . .
N10 N -0.1211(7) -0.2908(7) -0.2277(3) 0.0305(14) Uani 1 1 d D . .
H10N H -0.117(10) -0.296(10) -0.1933(9) 0.037 Uiso 1 1 d D . .
C1 C -0.4394(10) 0.2587(10) -0.2108(4) 0.043(2) Uani 1 1 d . . .
H1 H -0.5439 0.3029 -0.2173 0.051 Uiso 1 1 calc R . .
C2 C -0.3640(11) 0.2385(11) -0.1633(4) 0.050(2) Uani 1 1 d . . .
H2 H -0.4043 0.2661 -0.1314 0.060 Uiso 1 1 calc R . .
C3 C -0.2082(10) 0.1647(10) -0.1732(3) 0.0388(19) Uani 1 1 d . . .
C4 C -0.0669(11) 0.1101(12) -0.1429(3) 0.044(2) Uani 1 1 d . . .
C5 C -0.0448(16) 0.1032(18) -0.0900(4) 0.080(4) Uani 1 1 d . . .
H5 H -0.1268 0.1414 -0.0693 0.096 Uiso 1 1 calc R . .
C6 C 0.0940(18) 0.042(2) -0.0684(4) 0.094(5) Uani 1 1 d . . .
H6 H 0.1092 0.0367 -0.0326 0.112 Uiso 1 1 calc R . .
C7 C 0.2180(14) -0.0153(16) -0.1001(4) 0.070(3) Uani 1 1 d . . .
H7 H 0.3172 -0.0544 -0.0855 0.084 Uiso 1 1 calc R . .
C8 C 0.1902(10) -0.0125(10) -0.1527(3) 0.0398(19) Uani 1 1 d . . .
C9 C 0.2954(9) -0.0654(10) -0.1931(3) 0.0366(18) Uani 1 1 d . . .
C10 C 0.4519(10) -0.1369(11) -0.1937(4) 0.046(2) Uani 1 1 d . . .
H10 H 0.5204 -0.1700 -0.1659 0.055 Uiso 1 1 calc R . .
C11 C 0.4793(9) -0.1462(9) -0.2442(4) 0.044(2) Uani 1 1 d . . .
H11 H 0.5751 -0.1877 -0.2574 0.053 Uiso 1 1 calc R . .
C12 C 0.2095(11) 0.5162(11) -0.2755(6) 0.067(4) Uani 1 1 d . . .
H12 H 0.2608 0.6160 -0.2673 0.080 Uiso 1 1 calc R . .
C13 C 0.1701(13) 0.4606(12) -0.3230(6) 0.065(3) Uani 1 1 d . . .
H13 H 0.1885 0.5118 -0.3541 0.078 Uiso 1 1 calc R . .
C14 C 0.0944(10) 0.3075(10) -0.3159(4) 0.042(2) Uani 1 1 d . . .
C15 C 0.0187(13) 0.1793(11) -0.3490(3) 0.051(2) Uani 1 1 d U . .
C16 C -0.012(2) 0.1773(17) -0.4026(4) 0.103(5) Uani 1 1 d U . .
H16 H 0.0143 0.2680 -0.4222 0.123 Uiso 1 1 calc R . .
C17 C -0.0814(19) 0.0401(18) -0.4258(4) 0.090(3) Uani 1 1 d U . .
H17 H -0.0983 0.0353 -0.4616 0.108 Uiso 1 1 calc R . .
C18 C -0.126(2) -0.0889(16) -0.3965(4) 0.096(5) Uani 1 1 d U . .
H18 H -0.1758 -0.1809 -0.4120 0.116 Uiso 1 1 calc R . .
C19 C -0.0955(12) -0.0821(11) -0.3439(3) 0.047(2) Uani 1 1 d U . .
C20 C -0.1304(9) -0.2058(9) -0.3066(3) 0.0316(16) Uani 1 1 d . . .
C21 C -0.1988(10) -0.3659(10) -0.3070(4) 0.042(2) Uani 1 1 d . . .
H21 H -0.2409 -0.4255 -0.3355 0.050 Uiso 1 1 calc R . .
C22 C -0.1902(9) -0.4135(9) -0.2572(4) 0.043(2) Uani 1 1 d . . .
H22 H -0.2258 -0.5142 -0.2451 0.052 Uiso 1 1 calc R . .
C23 C 0.3705(16) 0.872(2) -0.4091(4) 0.082(4) Uani 1 1 d . A 1
O1 O 0.3242(13) 0.7194(11) -0.4073(3) 0.096(3) Uani 1 1 d . A 1
O2 O 0.3553(10) 0.9682(11) -0.3718(3) 0.073(2) Uani 1 1 d . A 1
C24 C 0.4310(15) 0.9367(14) -0.4558(4) 0.061(3) Uani 1 1 d . A 1
C25 C 0.5061(15) 0.8329(14) -0.4905(4) 0.062(3) Uani 1 1 d . . 1
H25 H 0.5086 0.7195 -0.4845 0.075 Uiso 1 1 calc R . 1
C26 C 0.4220(15) 1.1074(14) -0.4660(4) 0.064(3) Uani 1 1 d . . 1
H26 H 0.3690 1.1793 -0.4440 0.076 Uiso 1 1 calc R . 1
O3A O 0.9839(18) 0.6868(14) -0.1272(4) 0.0469(13) Uani 0.50 1 d PU B 2
O4A O 0.7262(17) 0.6995(14) -0.1010(4) 0.0462(14) Uani 0.50 1 d PU B 2
C27A C 0.871(3) 0.662(2) -0.0943(6) 0.0467(12) Uani 0.50 1 d PU B 2
C28A C 0.934(3) 0.585(2) -0.0457(7) 0.0467(12) Uani 0.50 1 d PU B 2
C29A C 1.103(3) 0.582(2) -0.0303(6) 0.0466(12) Uani 0.50 1 d PU . 2
H29A H 1.1758 0.6362 -0.0506 0.056 Uiso 0.50 1 calc PR . 2
C30A C 0.838(3) 0.498(2) -0.0134(6) 0.0465(13) Uani 0.50 1 d PU . 2
H30A H 0.7257 0.4926 -0.0218 0.056 Uiso 0.50 1 calc PR . 2
O3B O 1.1384(18) 0.4921(15) -0.1342(4) 0.0478(15) Uani 0.50 1 d PU C 1
O4B O 0.8909(18) 0.6348(15) -0.1315(4) 0.0472(13) Uani 0.50 1 d PU C 1
C27B C 1.009(3) 0.554(2) -0.1105(6) 0.0469(12) Uani 0.50 1 d PU C 1
C28B C 0.999(3) 0.537(2) -0.0509(7) 0.0467(12) Uani 0.50 1 d PU C 1
C29B C 1.091(2) 0.399(2) -0.0311(6) 0.0467(13) Uani 0.50 1 d PU . 1
H29B H 1.1465 0.3272 -0.0524 0.056 Uiso 0.50 1 calc PR . 1
C30B C 0.9080(5) 0.6219(5) -0.02284(14) 0.0466(12) Uani 0.50 1 d PU . 1
H30B H 0.8381 0.7009 -0.0382 0.056 Uiso 0.50 1 calc PR . 1
O1W O 0.5853(5) 0.2048(5) -0.34795(14) 0.076(2) Uani 1 1 d R . .
O2W O 0.5906(5) 0.4733(5) -0.41064(14) 0.058(3) Uani 0.60 1 d PRU . .
O3W O 0.1684(5) 0.5320(5) -0.49326(14) 0.045(3) Uani 0.50 1 d PRU . 1
O4W O 0.5798(5) 0.9238(5) -0.02458(14) 0.051(4) Uani 0.40 1 d PR . 1
O5W O 0.5501(5) 0.5777(5) -0.09303(14) 0.057(5) Uani 0.40 1 d PR . 1
O6W O 0.3912(5) 0.7011(5) 0.02084(14) 0.039(4) Uani 0.30 1 d PRU . 1
O7W O 0.5078(5) 0.7528(5) 0.00335(14) 0.061(4) Uani 0.50 1 d PR . 2
O8W O 0.4392(5) 0.5222(5) -0.07425(14) 0.043(3) Uani 0.50 1 d PR . 2
O9W O 1.2471(5) 0.4691(5) -0.14865(14) 0.065(4) Uani 0.50 1 d PR . 2
O10W O 0.6604(5) 0.9575(5) -0.04678(14) 0.043(5) Uani 0.30 1 d PR . 2

loop_
_atom_site_aniso_label
_atom_site_aniso_U_11
_atom_site_aniso_U_22
_atom_site_aniso_U_33
_atom_site_aniso_U_23
_atom_site_aniso_U_13
_atom_site_aniso_U_12
Fe1 0.0209(5) 0.0169(5) 0.0228(5) -0.0022(3) -0.0005(3) -0.0007(3)
N1 0.018(3) 0.019(3) 0.053(4) 0.004(3) -0.002(3) -0.001(2)
N2 0.021(3) 0.019(3) 0.035(3) -0.003(2) 0.001(2) 0.000(2)
N3 0.038(3) 0.035(4) 0.027(3) -0.006(3) -0.007(3) -0.003(3)
N4 0.018(3) 0.016(3) 0.041(3) 0.002(2) 0.000(2) -0.001(2)
N5 0.022(3) 0.020(3) 0.064(4) -0.005(3) 0.011(3) -0.002(2)
N6 0.027(3) 0.016(3) 0.099(6) -0.010(4) -0.017(4) 0.003(3)
N7 0.016(3) 0.015(3) 0.054(4) -0.004(3) -0.001(3) 0.002(2)
N8 0.045(4) 0.027(3) 0.021(3) 0.003(2) 0.002(3) -0.003(3)
N9 0.024(3) 0.016(3) 0.030(3) 0.003(2) 0.001(2) -0.004(2)
N10 0.026(3) 0.019(3) 0.047(4) 0.012(3) 0.010(3) 0.002(2)
C1 0.027(4) 0.023(4) 0.080(7) 0.003(4) 0.017(4) 0.001(3)
C2 0.050(5) 0.041(5) 0.063(6) -0.010(4) 0.030(5) 0.002(4)
C3 0.046(5) 0.037(4) 0.035(4) -0.001(3) 0.016(4) 0.005(4)
C4 0.056(5) 0.053(5) 0.023(4) -0.007(4) 0.007(4) -0.005(4)
C5 0.080(8) 0.125(11) 0.033(5) -0.015(6) -0.001(5) 0.020(8)
C6 0.110(11) 0.149(14) 0.020(4) -0.009(6) -0.016(6) 0.018(10)
C7 0.061(7) 0.096(9) 0.050(6) 0.018(6) -0.032(5) 0.001(6)
C8 0.041(4) 0.038(4) 0.039(4) 0.001(3) -0.019(4) -0.005(4)
C9 0.027(4) 0.027(4) 0.054(5) 0.007(3) -0.014(3) -0.003(3)
C10 0.027(4) 0.036(5) 0.075(7) 0.023(4) -0.008(4) -0.001(3)
C11 0.019(3) 0.019(4) 0.094(7) 0.002(4) 0.002(4) 0.003(3)
C12 0.028(4) 0.017(4) 0.154(12) 0.014(6) -0.001(6) -0.005(3)
C13 0.051(6) 0.028(5) 0.121(10) 0.030(6) 0.044(7) 0.008(4)
C14 0.041(4) 0.027(4) 0.060(5) 0.013(4) 0.023(4) 0.002(3)
C15 0.082(7) 0.037(5) 0.037(3) 0.013(3) 0.022(4) 0.004(4)
C16 0.196(17) 0.076(7) 0.037(4) 0.024(5) 0.014(7) -0.021(8)
C17 0.134(9) 0.097(7) 0.038(4) 0.010(3) -0.007(5) -0.002(6)
C18 0.180(15) 0.074(7) 0.032(3) -0.008(4) -0.026(7) -0.027(8)
C19 0.070(6) 0.040(5) 0.030(3) -0.012(3) -0.012(4) -0.008(4)
C20 0.038(4) 0.022(4) 0.034(4) -0.008(3) -0.005(3) -0.006(3)
C21 0.042(4) 0.022(4) 0.061(6) -0.014(4) -0.005(4) -0.006(3)
C22 0.023(4) 0.017(4) 0.091(7) 0.001(4) 0.008(4) 0.000(3)
C23 0.083(9) 0.118(12) 0.042(6) 0.031(7) -0.022(6) -0.035(8)
O1 0.139(9) 0.075(6) 0.077(6) 0.024(5) 0.009(6) -0.055(6)
O2 0.080(5) 0.079(6) 0.060(5) 0.001(4) -0.005(4) -0.029(4)
C24 0.089(8) 0.061(7) 0.032(5) 0.007(4) -0.003(5) -0.021(6)
C25 0.091(8) 0.053(6) 0.042(5) 0.003(5) -0.010(5) -0.022(6)
C26 0.087(8) 0.064(7) 0.040(5) 0.000(5) -0.009(5) -0.028(6)
O3A 0.080(4) 0.030(2) 0.029(2) 0.007(2) -0.021(2) -0.011(2)
O4A 0.079(4) 0.029(3) 0.028(2) 0.008(2) -0.021(3) -0.012(2)
C27A 0.079(3) 0.030(2) 0.029(2) 0.0072(18) -0.020(2) -0.011(2)
C28A 0.079(3) 0.030(2) 0.028(2) 0.0072(18) -0.020(2) -0.011(2)
C29A 0.079(3) 0.030(2) 0.028(2) 0.0072(19) -0.020(2) -0.011(2)
C30A 0.079(3) 0.030(2) 0.028(2) 0.0073(19) -0.020(2) -0.011(2)
O3B 0.079(4) 0.032(3) 0.030(3) 0.005(2) -0.019(3) -0.012(3)
O4B 0.080(4) 0.030(2) 0.029(2) 0.0077(19) -0.020(2) -0.010(2)
C27B 0.079(3) 0.030(2) 0.029(2) 0.0069(18) -0.020(2) -0.011(2)
C28B 0.079(3) 0.030(2) 0.029(2) 0.0072(18) -0.020(2) -0.011(2)
C29B 0.079(3) 0.030(2) 0.029(2) 0.0071(19) -0.020(2) -0.011(2)
C30B 0.079(3) 0.030(2) 0.028(2) 0.0072(19) -0.020(2) -0.011(2)
O1W 0.083(5) 0.072(5) 0.070(5) 0.025(4) -0.038(4) -0.025(4)
O2W 0.088(5) 0.039(4) 0.045(4) 0.008(4) -0.019(4) -0.002(4)
O3W 0.067(5) 0.027(4) 0.038(4) 0.004(3) -0.024(4) -0.010(4)
O4W 0.067(11) 0.032(8) 0.052(10) -0.018(7) 0.000(8) 0.003(8)
O5W 0.077(12) 0.048(10) 0.042(9) -0.019(7) -0.036(8) 0.026(9)
O6W 0.046(6) 0.035(6) 0.036(6) -0.005(4) -0.003(4) 0.006(4)
O7W 0.069(9) 0.020(5) 0.088(10) -0.013(6) -0.054(8) 0.009(6)
O8W 0.048(7) 0.053(8) 0.025(5) 0.002(5) 0.001(5) 0.026(6)
O9W 0.091(11) 0.047(8) 0.054(8) -0.020(6) -0.028(8) 0.027(8)
O10W 0.047(12) 0.048(12) 0.036(11) 0.005(9) 0.019(9) 0.007(10)

loop_
_atom_type_symbol
_atom_type_description
_atom_type_scat_dispersion_real
_atom_type_scat_dispersion_imag
_atom_type_scat_source
C C 0.0033 0.0016 'International Tables Vol C Tables 4.2.6.8 and 6.1.1.4'
H H 0.0000 0.0000 'International Tables Vol C Tables 4.2.6.8 and 6.1.1.4'
N N 0.0061 0.0033 'International Tables Vol C Tables 4.2.6.8 and 6.1.1.4'
O O 0.0106 0.0060 'International Tables Vol C Tables 4.2.6.8 and 6.1.1.4'
Fe Fe 0.3463 0.8444 'International Tables Vol C Tables 4.2.6.8 and 6.1.1.4'

loop_
_exptl_crystal_face_index_h
_exptl_crystal_face_index_k
_exptl_crystal_face_index_l
_exptl_crystal_face_perp_dist
_exptl_oxdiff_crystal_face_indexfrac_h
_exptl_oxdiff_crystal_face_indexfrac_k
_exptl_oxdiff_crystal_face_indexfrac_l
_exptl_oxdiff_crystal_face_x
_exptl_oxdiff_crystal_face_y
_exptl_oxdiff_crystal_face_z
0 0 -1 0.0128 -0.0004 0.0000 -0.9990 0.0082 0.0147 -0.0216
0 0 1 0.0128 0.0004 -0.0000 0.9990 -0.0082 -0.0147 0.0216
-1 0 0 0.0337 -0.9990 0.0001 0.0035 0.0741 0.0237 0.0384
1 0 0 0.0469 0.9990 -0.0001 -0.0035 -0.0741 -0.0237 -0.0384
0 -1 -1 0.0596 -0.0004 -0.9992 -0.9987 -0.0323 0.0857 0.0106
0 1 1 0.0457 0.0004 0.9992 0.9987 0.0323 -0.0857 -0.0106

loop_
_geom_angle_atom_site_label_1
_geom_angle_atom_site_label_2
_geom_angle_atom_site_label_3
_geom_angle
_geom_angle_site_symmetry_1
_geom_angle_site_symmetry_3
N8 Fe1 N3 178.3(3) . .
N8 Fe1 N9 79.8(2) . .
N3 Fe1 N9 98.6(3) . .
N8 Fe1 N4 100.1(3) . .
N3 Fe1 N4 79.2(3) . .
N9 Fe1 N4 92.1(2) . .
N8 Fe1 N2 102.1(3) . .
N3 Fe1 N2 78.5(3) . .
N9 Fe1 N2 91.6(2) . .
N4 Fe1 N2 157.7(3) . .
N8 Fe1 N7 79.1(3) . .
N3 Fe1 N7 102.5(3) . .
N9 Fe1 N7 158.9(3) . .
N4 Fe1 N7 91.6(2) . .
N2 Fe1 N7 92.8(2) . .
C1 N1 N2 110.1(7) . .
N1 N2 C3 107.2(6) . .
N1 N2 Fe1 136.9(5) . .
C3 N2 Fe1 115.9(5) . .
C4 N3 C8 119.8(7) . .
C4 N3 Fe1 120.4(5) . .
C8 N3 Fe1 119.8(5) . .
C9 N4 N5 106.6(6) . .
C9 N4 Fe1 116.4(5) . .
N5 N4 Fe1 137.0(5) . .
N4 N5 C11 107.5(7) . .
C12 N6 N7 111.1(9) . .
C14 N7 N6 105.7(7) . .
C14 N7 Fe1 115.8(5) . .
N6 N7 Fe1 138.2(6) . .
C15 N8 C19 121.1(7) . .
C15 N8 Fe1 120.0(6) . .
C19 N8 Fe1 118.8(5) . .
N10 N9 C20 107.2(6) . .
N10 N9 Fe1 137.2(5) . .
C20 N9 Fe1 115.6(5) . .
N9 N10 C22 110.0(7) . .
N1 C1 C2 109.5(7) . .
C1 C2 C3 104.5(7) . .
N2 C3 C4 114.9(7) . .
N2 C3 C2 108.7(8) . .
C4 C3 C2 136.4(8) . .
N3 C4 C5 121.3(9) . .
N3 C4 C3 110.3(7) . .
C5 C4 C3 128.4(9) . .
C6 C5 C4 120.0(10) . .
C5 C6 C7 119.6(9) . .
C8 C7 C6 119.2(9) . .
N3 C8 C7 120.1(9) . .
N3 C8 C9 110.1(7) . .
C7 C8 C9 129.7(8) . .
N4 C9 C10 111.0(8) . .
N4 C9 C8 114.3(6) . .
C10 C9 C8 134.6(8) . .
C11 C10 C9 103.4(8) . .
C10 C11 N5 111.4(7) . .
N6 C12 C13 108.7(8) . .
C12 C13 C14 105.0(10) . .
N7 C14 C13 109.5(9) . .
N7 C14 C15 114.0(7) . .
C13 C14 C15 136.5(10) . .
N8 C15 C16 119.7(10) . .
N8 C15 C14 110.9(7) . .
C16 C15 C14 129.4(9) . .
C17 C16 C15 119.2(11) . .
C18 C17 C16 119.9(11) . .
C17 C18 C19 119.4(11) . .
N8 C19 C18 120.5(9) . .
N8 C19 C20 111.7(6) . .
C18 C19 C20 127.8(9) . .
N9 C20 C21 108.6(7) . .
N9 C20 C19 114.0(6) . .
C21 C20 C19 137.3(7) . .
C22 C21 C20 105.4(7) . .
C21 C22 N10 108.9(7) . .
O2 C23 O1 121.2(11) . .
O2 C23 C24 118.5(13) . .
O1 C23 C24 120.2(13) . .
C25 C24 C26 118.8(10) . .
C25 C24 C23 120.6(11) . .
C26 C24 C23 120.6(11) . .
C26 C25 C24 122.3(10) 2_674 .
C25 C26 C24 118.9(11) 2_674 .
O4A C27A O3A 125.4(15) . .
O4A C27A C28A 121.0(19) . .
O3A C27A C28A 113.7(18) . .
C30A C28A C29A 114.0(16) . .
C30A C28A C27A 123.8(19) . .
C29A C28A C27A 122.0(18) . .
C30A C29A C28A 122.0(19) 2_765 .
C29A C30A C28A 124.0(19) 2_765 .
O4B C27B O3B 126.2(15) . .
O4B C27B C28B 113.3(18) . .
O3B C27B C28B 120.5(15) . .
C30B C28B C29B 121.8(16) . .
C30B C28B C27B 125.8(16) . .
C29B C28B C27B 112.1(17) . .
C30B C29B C28B 115.6(16) 2_765 .
C28B C30B C29B 122.0(11) . 2_765

loop_
_geom_bond_atom_site_label_1
_geom_bond_atom_site_label_2
_geom_bond_distance
_geom_bond_site_symmetry_2
Fe1 N8 1.915(6) .
Fe1 N3 1.922(6) .
Fe1 N9 1.958(5) .
Fe1 N4 1.957(5) .
Fe1 N2 1.970(5) .
Fe1 N7 1.973(6) .
N1 C1 1.349(10) .
N1 N2 1.348(8) .
N2 C3 1.349(9) .
N3 C4 1.348(10) .
N3 C8 1.358(10) .
N4 C9 1.348(10) .
N4 N5 1.357(8) .
N5 C11 1.366(10) .
N6 C12 1.328(14) .
N6 N7 1.335(8) .
N7 C14 1.329(11) .
N8 C15 1.326(10) .
N8 C19 1.345(10) .
N9 N10 1.333(8) .
N9 C20 1.352(9) .
N10 C22 1.356(10) .
C1 C2 1.358(14) .
C2 C3 1.436(11) .
C3 C4 1.429(12) .
C4 C5 1.376(12) .
C5 C6 1.331(17) .
C6 C7 1.412(17) .
C7 C8 1.370(12) .
C8 C9 1.449(12) .
C9 C10 1.399(11) .
C10 C11 1.342(13) .
C12 C13 1.331(17) .
C13 C14 1.407(12) .
C14 C15 1.460(13) .
C15 C16 1.399(14) .
C16 C17 1.370(18) .
C17 C18 1.359(18) .
C18 C19 1.375(12) .
C19 C20 1.438(12) .
C20 C21 1.414(10) .
C21 C22 1.347(13) .
C23 O2 1.245(16) .
C23 O1 1.297(16) .
C23 C24 1.437(15) .
C24 C25 1.388(15) .
C24 C26 1.406(15) .
C25 C26 1.393(14) 2_674
C26 C25 1.393(14) 2_674
O3A C27A 1.31(2) .
O4A C27A 1.22(2) .
C27A C28A 1.48(2) .
C28A C30A 1.38(3) .
C28A C29A 1.42(3) .
C29A C30A 1.37(2) 2_765
C30A C29A 1.37(2) 2_765
O3B C27B 1.34(2) .
O4B C27B 1.26(2) .
C27B C28B 1.56(2) .
C28B C30B 1.26(2) .
C28B C29B 1.42(3) .
C29B C30B 1.410(16) 2_765
C30B C29B 1.410(16) 2_765
